data_7248842
loop_
_publ_author_name
'Wu, Jia-Xuan'
'Mo, Yi-Hong'
'Lin, Xian'
'Zhou, Bing-Xun'
'Cai, Song-Liang'
'Fan, Jun'
'Xie, Mu-Biao'
'Zheng, Sheng-Run'

_publ_section_title
;
 A luminescent Zn(ii) coordination polymer based on a new
 tetrazolyl--benzimidazolyl tripodal heterotopic ligand for detecting
 acetone and triethylamine in water
;
_journal_issue 27
_journal_name_full CrystEngComm
_journal_page_first 3736
_journal_page_last 3743
_journal_paper_doi 10.1039/D4CE00445K
_journal_volume 26
_journal_year 2024
_chemical_formula_moiety 'C15 H8 N10 Zn, C3 H7 N O'
_chemical_formula_sum 'C18 H15 N11 O Zn'
_chemical_formula_weight 466.78
_space_group_crystal_system monoclinic
_space_group_IT_number 14
_space_group_name_Hall '-P 2ybc'
_space_group_name_H-M_alt 'P 1 21/c 1'
_atom_sites_solution_hydrogens geom
_atom_sites_solution_primary dual
_audit_creation_date 2024-03-17
_audit_creation_method
;
Olex2 1.5
(compiled 2023.03.06 svn.rbb2c1857 for OlexSys, GUI svn.r6748)
;
_audit_update_record
;
2024-04-25 deposited with the CCDC.	2024-06-12 downloaded from the CCDC.
;
_cell_angle_alpha 90
_cell_angle_beta 103.7040(10)
_cell_angle_gamma 90
_cell_formula_units_Z 4
_cell_length_a 9.5220(2)
_cell_length_b 19.4852(5)
_cell_length_c 10.4691(2)
_cell_measurement_reflns_used 5404
_cell_measurement_temperature 150.00
_cell_measurement_theta_max 74.66
_cell_measurement_theta_min 4.54
_cell_volume 1887.12(7)
_computing_cell_refinement 'SAINT V8.40A (Bruker, 2019)'
_computing_data_reduction 'SAINT V8.40A (Bruker, 2019)'
_computing_molecular_graphics 'Olex2 1.5 (Dolomanov et al., 2009)'
_computing_publication_material 'Olex2 1.5 (Dolomanov et al., 2009)'
_computing_structure_refinement 'SHELXL 2018/3 (Sheldrick, 2015)'
_computing_structure_solution 'SHELXT 2018/2 (Sheldrick, 2018)'
_diffrn_ambient_temperature 150.00
_diffrn_measured_fraction_theta_full 0.999
_diffrn_measured_fraction_theta_max 0.995
_diffrn_measurement_device_type 'Bruker APEX-II CCD'
_diffrn_measurement_method '\f and \w scans'
_diffrn_radiation_type CuK\a
_diffrn_radiation_wavelength 1.54178
_diffrn_reflns_av_R_equivalents 0.0339
_diffrn_reflns_av_unetI/netI 0.0297
_diffrn_reflns_Laue_measured_fraction_full 0.999
_diffrn_reflns_Laue_measured_fraction_max 0.995
_diffrn_reflns_limit_h_max 11
_diffrn_reflns_limit_h_min -11
_diffrn_reflns_limit_k_max 24
_diffrn_reflns_limit_k_min -24
_diffrn_reflns_limit_l_max 13
_diffrn_reflns_limit_l_min -12
_diffrn_reflns_number 15665
_diffrn_reflns_point_group_measured_fraction_full 0.999
_diffrn_reflns_point_group_measured_fraction_max 0.995
_diffrn_reflns_theta_full 67.679
_diffrn_reflns_theta_max 74.916
_diffrn_reflns_theta_min 4.538
_diffrn_source_current 0.95
_diffrn_source_power 0.0475
_diffrn_source_voltage 50.0
_diffrn_standards_number 0
_exptl_absorpt_coefficient_mu 2.146
_exptl_absorpt_correction_T_max 0.0872
_exptl_absorpt_correction_T_min 0.0102
_exptl_absorpt_correction_type multi-scan
_exptl_absorpt_process_details
;
SADABS-2016/2 (Bruker,2016/2) was used for absorption correction.
wR2(int) was 0.0906 before and 0.0532 after correction.
The Ratio of minimum to maximum transmission is 0.1170.
The \l/2 correction factor is Not present.
;
_exptl_crystal_colour colorless
_exptl_crystal_density_diffrn 1.643
_exptl_crystal_description block
_exptl_crystal_F_000 952
_exptl_crystal_size_max 0.2
_exptl_crystal_size_mid 0.15
_exptl_crystal_size_min 0.1
_refine_diff_density_max 1.394
_refine_diff_density_min -0.284
_refine_diff_density_rms 0.182
_refine_ls_extinction_method none
_refine_ls_goodness_of_fit_ref 1.104
_refine_ls_hydrogen_treatment constr
_refine_ls_matrix_type full
_refine_ls_number_parameters 282
_refine_ls_number_reflns 3865
_refine_ls_number_restraints 0
_refine_ls_restrained_S_all 1.104
_refine_ls_R_factor_all 0.0758
_refine_ls_R_factor_gt 0.0723
_refine_ls_shift/su_max 0.001
_refine_ls_shift/su_mean 0.000
_refine_ls_structure_factor_coef Fsqd
_refine_ls_weighting_details 'w=1/[\s^2^(Fo^2^)+(0.1446P)^2^+0.2116P] where P=(Fo^2^+2Fc^2^)/3'
_refine_ls_weighting_scheme calc
_refine_ls_wR_factor_gt 0.1866
_refine_ls_wR_factor_ref 0.1926
_reflns_Friedel_coverage 0.000
_reflns_number_gt 3415
_reflns_number_total 3865
_reflns_threshold_expression 'I > 2\s(I)'
_cod_data_source_file d4ce00445k2.cif
_cod_data_source_block cu_0417_13_0m
_cod_depositor_comments 'Adding full bibliography for 7248842.cif.'
_cod_database_code 7248842
_shelx_shelxl_version_number 2018/3
_shelx_space_group_comment
;
The symmetry employed for this shelxl refinement is uniquely defined
by the following loop, which should always be used as a source of
symmetry information in preference to the above space-group names.
They are only intended as comments.
;
_shelx_estimated_absorpt_t_max 0.814
_shelx_estimated_absorpt_t_min 0.673
_olex2_refinement_description
;
1. Fixed Uiso
 At 1.2 times of:
  All C(H) groups
 At 1.5 times of:
  All C(H,H,H) groups
2.a Aromatic/amide H refined with riding coordinates:
 C1(H1), C11(H11), C9(H9), C13(H13), C3(H3), C4(H4), C6(H6), C5(H5), C16(H16)
2.b Idealised Me refined as rotating group:
 C17(H17A,H17B,H17C), C18(H18A,H18B,H18C)
;
_olex2_submission_special_instructions 'No special instructions were received'

loop_
_space_group_symop_operation_xyz
'x, y, z'
'-x, y+1/2, -z+1/2'
'-x, -y, -z'
'x, -y-1/2, z-1/2'

loop_
_atom_site_label
_atom_site_type_symbol
_atom_site_fract_x
_atom_site_fract_y
_atom_site_fract_z
_atom_site_U_iso_or_equiv
_atom_site_adp_type
_atom_site_occupancy
_atom_site_site_symmetry_order
_atom_site_calc_flag
_atom_site_refinement_flags_posn
_atom_site_refinement_flags_adp
_atom_site_refinement_flags_occupancy
_atom_site_disorder_assembly
_atom_site_disorder_group
Zn1 Zn -0.14989(4) 0.31426(2) 0.75029(4) 0.0455(2) Uani 1 1 d . . . . .
N3 N 0.7590(3) 0.27901(13) 0.5688(2) 0.0456(5) Uani 1 1 d . . . . .
N1 N 0.0608(3) 0.31949(13) 0.7633(3) 0.0480(6) Uani 1 1 d . . . . .
N5 N 0.7759(3) 0.23740(12) 0.3850(2) 0.0465(5) Uani 1 1 d . . . . .
N2 N 0.2571(3) 0.34926(13) 0.6960(2) 0.0467(5) Uani 1 1 d . . . . .
N6 N 0.6552(3) 0.27633(13) 0.3569(2) 0.0470(5) Uani 1 1 d . . . . .
N4 N 0.8384(3) 0.23840(13) 0.5099(2) 0.0481(5) Uani 1 1 d . . . . .
N9 N 0.2221(3) 0.58947(13) 0.2533(3) 0.0488(5) Uani 1 1 d . . . . .
N10 N 0.2262(3) 0.54594(13) 0.3535(3) 0.0484(5) Uani 1 1 d . . . . .
N7 N 0.3651(3) 0.50883(14) 0.2242(3) 0.0551(6) Uani 1 1 d . . . . .
N8 N 0.3035(3) 0.56757(14) 0.1759(3) 0.0545(6) Uani 1 1 d . . . . .
C10 C 0.5278(3) 0.34484(14) 0.4930(3) 0.0448(6) Uani 1 1 d . . . . .
C14 C 0.6470(3) 0.30103(15) 0.4730(3) 0.0452(6) Uani 1 1 d . . . . .
C2 C 0.1779(4) 0.32177(15) 0.8724(3) 0.0481(6) Uani 1 1 d . . . . .
C1 C 0.1129(3) 0.33721(16) 0.6612(3) 0.0489(6) Uani 1 1 d . . . . .
H1 H 0.055722 0.341019 0.573829 0.059 Uiso 1 1 calc R U . . .
C11 C 0.4778(3) 0.39802(15) 0.4056(3) 0.0458(6) Uani 1 1 d . . . . .
H11 H 0.523720 0.407214 0.336136 0.055 Uiso 1 1 calc R U . . .
C12 C 0.3604(3) 0.43804(15) 0.4191(3) 0.0460(6) Uani 1 1 d . . . . .
C9 C 0.4607(3) 0.33064(16) 0.5955(3) 0.0464(6) Uani 1 1 d . . . . .
H9 H 0.497241 0.295954 0.658358 0.056 Uiso 1 1 calc R U . . .
C13 C 0.2900(3) 0.42226(15) 0.5177(3) 0.0472(6) Uani 1 1 d . . . . .
H13 H 0.208353 0.448267 0.526393 0.057 Uiso 1 1 calc R U . . .
C8 C 0.3393(3) 0.36858(15) 0.6029(3) 0.0466(6) Uani 1 1 d . . . . .
C7 C 0.3027(3) 0.34003(15) 0.8308(3) 0.0479(6) Uani 1 1 d . . . . .
C15 C 0.3158(3) 0.49711(15) 0.3317(3) 0.0472(6) Uani 1 1 d . . . . .
C3 C 0.1825(4) 0.31253(15) 1.0054(3) 0.0510(7) Uani 1 1 d . . . . .
H3 H 0.099004 0.299475 1.034341 0.061 Uiso 1 1 calc R U . . .
N11 N -0.1354(4) 0.44001(18) 0.2112(4) 0.0730(9) Uani 1 1 d . . . . .
O1 O -0.0390(4) 0.3656(2) 0.3756(4) 0.1002(12) Uani 1 1 d . . . . .
C4 C 0.3138(4) 0.32322(18) 1.0932(3) 0.0555(7) Uani 1 1 d . . . . .
H4 H 0.320460 0.317891 1.184649 0.067 Uiso 1 1 calc R U . . .
C6 C 0.4358(3) 0.35042(17) 0.9194(3) 0.0518(7) Uani 1 1 d . . . . .
H6 H 0.519899 0.362735 0.890866 0.062 Uiso 1 1 calc R U . . .
C5 C 0.4382(4) 0.34182(18) 1.0505(3) 0.0559(7) Uani 1 1 d . . . . .
H5 H 0.526513 0.348637 1.114104 0.067 Uiso 1 1 calc R U . . .
C16 C -0.1302(6) 0.4111(3) 0.3265(5) 0.0823(12) Uani 1 1 d . . . . .
H16 H -0.198301 0.425138 0.374468 0.099 Uiso 1 1 calc R U . . .
C17 C -0.0279(6) 0.4283(3) 0.1385(5) 0.0893(13) Uani 1 1 d . . . . .
H17A H 0.019946 0.471756 0.127828 0.134 Uiso 1 1 calc R U . . .
H17B H -0.073771 0.409576 0.051819 0.134 Uiso 1 1 calc R U . . .
H17C H 0.043884 0.395601 0.186173 0.134 Uiso 1 1 calc R U . . .
C18 C -0.2507(8) 0.4877(3) 0.1535(6) 0.0973(16) Uani 1 1 d . . . . .
H18A H -0.311455 0.467627 0.073469 0.146 Uiso 1 1 calc R U . . .
H18B H -0.208645 0.530786 0.131611 0.146 Uiso 1 1 calc R U . . .
H18C H -0.309736 0.496906 0.216651 0.146 Uiso 1 1 calc R U . . .

loop_
_atom_site_aniso_label
_atom_site_aniso_U_11
_atom_site_aniso_U_22
_atom_site_aniso_U_33
_atom_site_aniso_U_23
_atom_site_aniso_U_13
_atom_site_aniso_U_12
Zn1 0.0439(3) 0.0506(3) 0.0430(3) 0.00183(13) 0.0124(2) -0.00042(13)
N3 0.0447(12) 0.0510(12) 0.0420(11) 0.0005(9) 0.0123(10) 0.0028(10)
N1 0.0438(13) 0.0535(13) 0.0479(13) 0.0028(9) 0.0135(11) 0.0005(9)
N5 0.0457(12) 0.0504(12) 0.0452(12) -0.0021(9) 0.0145(10) 0.0023(9)
N2 0.0444(12) 0.0521(12) 0.0453(12) 0.0024(10) 0.0139(10) 0.0003(9)
N6 0.0456(13) 0.0518(12) 0.0446(12) -0.0009(10) 0.0126(10) 0.0022(10)
N4 0.0479(13) 0.0518(12) 0.0457(12) -0.0007(10) 0.0132(10) 0.0037(10)
N9 0.0501(13) 0.0475(11) 0.0488(13) 0.0020(10) 0.0119(10) 0.0003(10)
N10 0.0493(13) 0.0496(12) 0.0478(13) 0.0025(10) 0.0143(10) 0.0017(10)
N7 0.0608(16) 0.0561(14) 0.0525(13) 0.0080(11) 0.0214(12) 0.0083(11)
N8 0.0576(15) 0.0549(13) 0.0537(14) 0.0054(11) 0.0187(12) 0.0045(11)
C10 0.0409(14) 0.0502(14) 0.0435(14) -0.0027(11) 0.0104(11) -0.0004(11)
C14 0.0423(14) 0.0485(13) 0.0460(14) -0.0007(11) 0.0132(11) -0.0014(11)
C2 0.0458(16) 0.0503(14) 0.0486(16) 0.0005(11) 0.0119(13) 0.0010(11)
C1 0.0451(15) 0.0543(15) 0.0485(15) 0.0017(12) 0.0137(12) 0.0011(12)
C11 0.0434(14) 0.0515(14) 0.0439(13) 0.0001(11) 0.0132(11) -0.0004(11)
C12 0.0446(14) 0.0480(13) 0.0451(14) -0.0018(11) 0.0098(11) -0.0019(11)
C9 0.0457(15) 0.0503(13) 0.0438(14) -0.0008(11) 0.0117(12) 0.0003(12)
C13 0.0423(14) 0.0502(14) 0.0493(15) -0.0012(11) 0.0113(12) 0.0029(11)
C8 0.0447(14) 0.0524(14) 0.0443(14) -0.0018(11) 0.0137(11) -0.0020(11)
C7 0.0488(15) 0.0508(14) 0.0454(15) -0.0007(11) 0.0141(12) 0.0014(11)
C15 0.0444(14) 0.0510(14) 0.0461(14) -0.0008(11) 0.0107(11) -0.0005(11)
C3 0.0504(17) 0.0552(17) 0.0502(17) 0.0027(11) 0.0172(14) -0.0005(11)
N11 0.095(3) 0.0613(17) 0.0604(18) 0.0012(14) 0.0139(17) -0.0022(16)
O1 0.082(2) 0.125(3) 0.083(2) 0.038(2) -0.0010(17) -0.012(2)
C4 0.0573(19) 0.0642(17) 0.0455(16) 0.0015(13) 0.0129(14) 0.0004(14)
C6 0.0446(15) 0.0584(16) 0.0533(16) 0.0015(12) 0.0134(13) 0.0008(12)
C5 0.0525(17) 0.0631(18) 0.0503(17) -0.0027(13) 0.0085(14) -0.0044(13)
C16 0.077(3) 0.087(3) 0.080(3) 0.003(2) 0.014(2) -0.010(2)
C17 0.090(3) 0.103(3) 0.073(3) -0.014(3) 0.016(2) 0.002(3)
C18 0.128(5) 0.083(3) 0.083(3) 0.004(2) 0.031(3) 0.032(3)

loop_
_atom_type_symbol
_atom_type_description
_atom_type_scat_dispersion_real
_atom_type_scat_dispersion_imag
_atom_type_scat_source
C C 0.0181 0.0091 'International Tables Vol C Tables 4.2.6.8 and 6.1.1.4'
H H 0.0000 0.0000 'International Tables Vol C Tables 4.2.6.8 and 6.1.1.4'
N N 0.0311 0.0180 'International Tables Vol C Tables 4.2.6.8 and 6.1.1.4'
O O 0.0492 0.0322 'International Tables Vol C Tables 4.2.6.8 and 6.1.1.4'
Zn Zn -1.5491 0.6778 'International Tables Vol C Tables 4.2.6.8 and 6.1.1.4'

loop_
_geom_angle_atom_site_label_1
_geom_angle_atom_site_label_2
_geom_angle_atom_site_label_3
_geom_angle
_geom_angle_site_symmetry_1
_geom_angle_site_symmetry_3
_geom_angle_publ_flag
N1 Zn1 N3 106.57(11) . 1_455 ?
N1 Zn1 N5 120.04(11) . 4_466 ?
N1 Zn1 N9 106.97(10) . 3_566 ?
N5 Zn1 N3 110.46(10) 4_466 1_455 ?
N5 Zn1 N9 108.05(10) 4_466 3_566 ?
N9 Zn1 N3 103.49(10) 3_566 1_455 ?
N4 N3 Zn1 118.09(19) . 1_655 ?
N4 N3 C14 106.2(2) . . ?
C14 N3 Zn1 132.9(2) . 1_655 ?
C2 N1 Zn1 131.1(2) . . ?
C1 N1 Zn1 121.6(2) . . ?
C1 N1 C2 105.9(3) . . ?
N6 N5 Zn1 123.78(19) . 4_665 ?
N4 N5 Zn1 124.29(19) . 4_665 ?
N4 N5 N6 111.9(2) . . ?
C1 N2 C8 122.9(3) . . ?
C1 N2 C7 107.7(2) . . ?
C7 N2 C8 129.4(3) . . ?
C14 N6 N5 103.6(2) . . ?
N5 N4 N3 107.2(2) . . ?
N10 N9 Zn1 123.72(19) . 3_566 ?
N8 N9 Zn1 122.9(2) . 3_566 ?
N8 N9 N10 111.3(2) . . ?
C15 N10 N9 102.7(2) . . ?
N8 N7 C15 104.8(3) . . ?
N9 N8 N7 108.3(2) . . ?
C11 C10 C14 119.6(3) . . ?
C11 C10 C9 120.3(3) . . ?
C9 C10 C14 120.1(3) . . ?
N3 C14 C10 125.3(3) . . ?
N6 C14 N3 111.0(3) . . ?
N6 C14 C10 123.7(3) . . ?
N1 C2 C7 108.9(3) . . ?
C3 C2 N1 130.0(3) . . ?
C3 C2 C7 120.9(3) . . ?
N1 C1 N2 112.1(3) . . ?
N1 C1 H1 123.9 . . ?
N2 C1 H1 123.9 . . ?
C10 C11 H11 119.8 . . ?
C10 C11 C12 120.5(3) . . ?
C12 C11 H11 119.8 . . ?
C11 C12 C15 119.7(3) . . ?
C13 C12 C11 119.3(3) . . ?
C13 C12 C15 121.0(3) . . ?
C10 C9 H9 120.8 . . ?
C8 C9 C10 118.3(3) . . ?
C8 C9 H9 120.8 . . ?
C12 C13 H13 120.1 . . ?
C8 C13 C12 119.7(3) . . ?
C8 C13 H13 120.1 . . ?
C9 C8 N2 119.5(3) . . ?
C13 C8 N2 118.7(3) . . ?
C13 C8 C9 121.7(3) . . ?
N2 C7 C2 105.4(3) . . ?
N2 C7 C6 132.3(3) . . ?
C6 C7 C2 122.1(3) . . ?
N10 C15 N7 112.8(3) . . ?
N10 C15 C12 123.7(3) . . ?
N7 C15 C12 123.4(3) . . ?
C2 C3 H3 121.5 . . ?
C4 C3 C2 117.0(3) . . ?
C4 C3 H3 121.5 . . ?
C16 N11 C17 122.7(4) . . ?
C16 N11 C18 120.8(5) . . ?
C17 N11 C18 116.5(4) . . ?
C3 C4 H4 119.2 . . ?
C3 C4 C5 121.6(3) . . ?
C5 C4 H4 119.2 . . ?
C7 C6 H6 121.9 . . ?
C5 C6 C7 116.3(3) . . ?
C5 C6 H6 121.9 . . ?
C4 C5 H5 119.0 . . ?
C6 C5 C4 122.0(3) . . ?
C6 C5 H5 119.0 . . ?
N11 C16 H16 118.5 . . ?
O1 C16 N11 123.0(5) . . ?
O1 C16 H16 118.5 . . ?
N11 C17 H17A 109.5 . . ?
N11 C17 H17B 109.5 . . ?
N11 C17 H17C 109.5 . . ?
H17A C17 H17B 109.5 . . ?
H17A C17 H17C 109.5 . . ?
H17B C17 H17C 109.5 . . ?
N11 C18 H18A 109.5 . . ?
N11 C18 H18B 109.5 . . ?
N11 C18 H18C 109.5 . . ?
H18A C18 H18B 109.5 . . ?
H18A C18 H18C 109.5 . . ?
H18B C18 H18C 109.5 . . ?

loop_
_geom_bond_atom_site_label_1
_geom_bond_atom_site_label_2
_geom_bond_distance
_geom_bond_site_symmetry_2
_geom_bond_publ_flag
Zn1 N3 2.014(2) 1_455 ?
Zn1 N1 1.981(3) . ?
Zn1 N5 1.993(2) 4_466 ?
Zn1 N9 1.995(3) 3_566 ?
N3 N4 1.341(3) . ?
N3 C14 1.349(4) . ?
N1 C2 1.396(4) . ?
N1 C1 1.326(4) . ?
N5 N6 1.350(3) . ?
N5 N4 1.303(4) . ?
N2 C1 1.356(4) . ?
N2 C8 1.437(4) . ?
N2 C7 1.386(4) . ?
N6 C14 1.327(4) . ?
N9 N10 1.342(4) . ?
N9 N8 1.319(4) . ?
N10 C15 1.333(4) . ?
N7 N8 1.330(4) . ?
N7 C15 1.338(4) . ?
C10 C14 1.474(4) . ?
C10 C11 1.390(4) . ?
C10 C9 1.400(4) . ?
C2 C7 1.404(4) . ?
C2 C3 1.394(5) . ?
C1 H1 0.9500 . ?
C11 H11 0.9500 . ?
C11 C12 1.397(4) . ?
C12 C13 1.392(4) . ?
C12 C15 1.469(4) . ?
C9 H9 0.9500 . ?
C9 C8 1.390(4) . ?
C13 H13 0.9500 . ?
C13 C8 1.383(4) . ?
C7 C6 1.396(5) . ?
C3 H3 0.9500 . ?
C3 C4 1.381(5) . ?
N11 C16 1.323(6) . ?
N11 C17 1.431(6) . ?
N11 C18 1.457(7) . ?
O1 C16 1.261(6) . ?
C4 H4 0.9500 . ?
C4 C5 1.409(5) . ?
C6 H6 0.9500 . ?
C6 C5 1.377(5) . ?
C5 H5 0.9500 . ?
C16 H16 0.9500 . ?
C17 H17A 0.9800 . ?
C17 H17B 0.9800 . ?
C17 H17C 0.9800 . ?
C18 H18A 0.9800 . ?
C18 H18B 0.9800 . ?
C18 H18C 0.9800 . ?

loop_
_geom_torsion_atom_site_label_1
_geom_torsion_atom_site_label_2
_geom_torsion_atom_site_label_3
_geom_torsion_atom_site_label_4
_geom_torsion
_geom_torsion_site_symmetry_1
_geom_torsion_site_symmetry_2
_geom_torsion_site_symmetry_3
_geom_torsion_site_symmetry_4
_geom_torsion_publ_flag
Zn1 N3 N4 N5 -162.92(18) 1_655 . . . ?
Zn1 N3 C14 N6 159.1(2) 1_655 . . . ?
Zn1 N3 C14 C10 -22.7(4) 1_655 . . . ?
Zn1 N1 C2 C7 -167.4(2) . . . . ?
Zn1 N1 C2 C3 9.0(5) . . . . ?
Zn1 N1 C1 N2 169.3(2) . . . . ?
Zn1 N5 N6 C14 -179.6(2) 4_665 . . . ?
Zn1 N5 N4 N3 179.13(18) 4_665 . . . ?
Zn1 N9 N10 C15 -163.5(2) 3_566 . . . ?
Zn1 N9 N8 N7 163.5(2) 3_566 . . . ?
N1 C2 C7 N2 0.7(3) . . . . ?
N1 C2 C7 C6 176.1(3) . . . . ?
N1 C2 C3 C4 -175.0(3) . . . . ?
N5 N6 C14 N3 0.8(3) . . . . ?
N5 N6 C14 C10 -177.4(3) . . . . ?
N2 C7 C6 C5 174.0(3) . . . . ?
N6 N5 N4 N3 -0.1(3) . . . . ?
N4 N3 C14 N6 -0.8(3) . . . . ?
N4 N3 C14 C10 177.3(3) . . . . ?
N4 N5 N6 C14 -0.4(3) . . . . ?
N9 N10 C15 N7 -0.1(4) . . . . ?
N9 N10 C15 C12 177.5(3) . . . . ?
N10 N9 N8 N7 -0.6(4) . . . . ?
N8 N9 N10 C15 0.5(3) . . . . ?
N8 N7 C15 N10 -0.2(4) . . . . ?
N8 N7 C15 C12 -177.9(3) . . . . ?
C10 C11 C12 C13 -2.8(4) . . . . ?
C10 C11 C12 C15 175.6(3) . . . . ?
C10 C9 C8 N2 171.8(3) . . . . ?
C10 C9 C8 C13 -4.3(4) . . . . ?
C14 N3 N4 N5 0.6(3) . . . . ?
C14 C10 C11 C12 176.9(3) . . . . ?
C14 C10 C9 C8 -173.4(3) . . . . ?
C2 N1 C1 N2 1.5(3) . . . . ?
C2 C7 C6 C5 0.0(5) . . . . ?
C2 C3 C4 C5 -0.7(5) . . . . ?
C1 N1 C2 C7 -1.4(3) . . . . ?
C1 N1 C2 C3 175.0(3) . . . . ?
C1 N2 C8 C9 -125.9(3) . . . . ?
C1 N2 C8 C13 50.3(4) . . . . ?
C1 N2 C7 C2 0.2(3) . . . . ?
C1 N2 C7 C6 -174.5(3) . . . . ?
C11 C10 C14 N3 138.1(3) . . . . ?
C11 C10 C14 N6 -43.9(4) . . . . ?
C11 C10 C9 C8 3.3(4) . . . . ?
C11 C12 C13 C8 1.8(4) . . . . ?
C11 C12 C15 N10 -165.8(3) . . . . ?
C11 C12 C15 N7 11.7(5) . . . . ?
C12 C13 C8 N2 -174.4(3) . . . . ?
C12 C13 C8 C9 1.8(5) . . . . ?
C9 C10 C14 N3 -45.2(4) . . . . ?
C9 C10 C14 N6 132.8(3) . . . . ?
C9 C10 C11 C12 0.2(4) . . . . ?
C13 C12 C15 N10 12.6(5) . . . . ?
C13 C12 C15 N7 -170.0(3) . . . . ?
C8 N2 C1 N1 179.4(3) . . . . ?
C8 N2 C7 C2 179.7(3) . . . . ?
C8 N2 C7 C6 4.9(5) . . . . ?
C7 N2 C1 N1 -1.1(3) . . . . ?
C7 N2 C8 C9 54.7(4) . . . . ?
C7 N2 C8 C13 -129.0(3) . . . . ?
C7 C2 C3 C4 1.0(5) . . . . ?
C7 C6 C5 C4 0.3(5) . . . . ?
C15 N7 N8 N9 0.5(4) . . . . ?
C15 C12 C13 C8 -176.6(3) . . . . ?
C3 C2 C7 N2 -176.1(3) . . . . ?
C3 C2 C7 C6 -0.7(5) . . . . ?
C3 C4 C5 C6 0.1(5) . . . . ?
C17 N11 C16 O1 -7.4(7) . . . . ?
C18 N11 C16 O1 174.5(5) . . . . ?
